data_7718915
loop_
_publ_author_name
'Arikawa, Yasuhiro'
'Morinaga, Momo'
'Kubota, Miyu'
'Omoto, Kenichiro'
'Sakuda, Eri'
'Umakoshi, Keisuke'

_publ_section_title
;
 Visible-light-driven photocatalytic CO<sub>2</sub> reduction using
 ruthenium complexes having a CNC-type pincer ligand: comparison of
 substituent effect on a CNC ligand.
;
_journal_issue 27
_journal_name_full 'Dalton transactions (Cambridge, England : 2003)'
_journal_page_first 10683
_journal_page_last 10690
_journal_paper_doi 10.1039/d5dt00900f
_journal_volume 54
_journal_year 2025
_chemical_formula_moiety 'C24 H23 N7 O Ru, 2(F6 P), C2 H3 N'
_chemical_formula_sum 'C26 H26 F12 N8 O P2 Ru'
_chemical_formula_weight 857.54
_space_group_crystal_system monoclinic
_space_group_IT_number 14
_space_group_name_Hall '-P 2ybc'
_space_group_name_H-M_alt 'P 1 21/c 1'
_atom_sites_solution_hydrogens geom
_atom_sites_solution_primary direct
_atom_sites_solution_secondary difmap
_audit_update_record
;
2025-03-06 deposited with the CCDC.	2025-06-17 downloaded from the CCDC.
;
_cell_angle_alpha 90.0000
_cell_angle_beta 106.5160(18)
_cell_angle_gamma 90.0000
_cell_formula_units_Z 4
_cell_length_a 12.9032(18)
_cell_length_b 21.242(3)
_cell_length_c 12.0479(17)
_cell_measurement_reflns_used 10237
_cell_measurement_temperature 93
_cell_measurement_theta_max 27.50
_cell_measurement_theta_min 1.60
_cell_volume 3166.0(8)
_computing_cell_refinement 'CrystalClear-SM Expert 2.1 b46'
_computing_data_collection 'CrystalClear-SM Expert 2.1 b46 (Rigaku, 2016)'
_computing_data_reduction 'CrystalClear-SM Expert 2.1 b46'
_computing_molecular_graphics 'CrystalStructure 4.3'
_computing_publication_material 'CrystalStructure 4.3 (Rigaku, 2019)'
_computing_structure_refinement 'SHELXL Version 2018/3 (Sheldrick, 2008)'
_computing_structure_solution 'Il Milione (Burla, et al., 2007)'
_diffrn_ambient_temperature 93
_diffrn_detector_area_resol_mean 7.111
_diffrn_measured_fraction_theta_full 0.998
_diffrn_measured_fraction_theta_max 0.997
_diffrn_measurement_device_type 'Rigaku Saturn724+'
_diffrn_measurement_method \w
_diffrn_radiation_type 'Mo K\a'
_diffrn_radiation_wavelength 0.71075
_diffrn_reflns_av_R_equivalents 0.0310
_diffrn_reflns_av_unetI/netI 0.0236
_diffrn_reflns_Laue_measured_fraction_full 0.998
_diffrn_reflns_Laue_measured_fraction_max 0.997
_diffrn_reflns_limit_h_max 16
_diffrn_reflns_limit_h_min -16
_diffrn_reflns_limit_k_max 27
_diffrn_reflns_limit_k_min -26
_diffrn_reflns_limit_l_max 14
_diffrn_reflns_limit_l_min -15
_diffrn_reflns_number 36447
_diffrn_reflns_point_group_measured_fraction_full 0.998
_diffrn_reflns_point_group_measured_fraction_max 0.997
_diffrn_reflns_theta_full 25.242
_diffrn_reflns_theta_max 27.500
_diffrn_reflns_theta_min 1.917
_diffrn_standards_number 0
_exptl_absorpt_coefficient_mu 0.705
_exptl_absorpt_correction_T_max 0.959
_exptl_absorpt_correction_T_min 0.840
_exptl_absorpt_correction_type multi-scan
_exptl_absorpt_process_details 'REQAB (Rigaku, 1998)'
_exptl_crystal_colour red
_exptl_crystal_density_diffrn 1.799
_exptl_crystal_density_method 'not measured'
_exptl_crystal_description block
_exptl_crystal_F_000 1712.00
_exptl_crystal_recrystallization_method 'Re-crystallisation from solvent: CH3CN+MeOH/ether'
_exptl_crystal_size_max 0.200
_exptl_crystal_size_mid 0.160
_exptl_crystal_size_min 0.060
_refine_diff_density_max 2.44
_refine_diff_density_min -0.84
_refine_ls_extinction_method none
_refine_ls_goodness_of_fit_ref 1.050
_refine_ls_hydrogen_treatment constr
_refine_ls_number_parameters 455
_refine_ls_number_reflns 7260
_refine_ls_number_restraints 0
_refine_ls_R_factor_all 0.0490
_refine_ls_R_factor_gt 0.0460
_refine_ls_shift/su_max 0.001
_refine_ls_structure_factor_coef Fsqd
_refine_ls_weighting_details 'w = 1/[\s^2^(Fo^2^)+(0.0607P)^2^+10.3380P] where P=(Fo^2^+2Fc^2^)/3'
_refine_ls_weighting_scheme calc
_refine_ls_wR_factor_gt 0.1196
_refine_ls_wR_factor_ref 0.1220
_reflns_Friedel_coverage 0.000
_reflns_number_gt 6800
_reflns_number_total 7260
_reflns_threshold_expression F^2^>2.0\s(F^2^)
_cod_data_source_file d5dt00900f2.cif
_cod_data_source_block 2670b
_cod_depositor_comments 'Adding full bibliography for 7718913--7718916.cif.'
_cod_database_code 7718915

loop_
_space_group_symop_id
_space_group_symop_operation_xyz
1 +X,+Y,+Z
2 -X,1/2+Y,1/2-Z
3 -X,-Y,-Z
4 +X,-1/2-Y,-1/2+Z

loop_
_atom_site_label
_atom_site_type_symbol
_atom_site_fract_x
_atom_site_fract_y
_atom_site_fract_z
_atom_site_U_iso_or_equiv
_atom_site_adp_type
_atom_site_occupancy
_atom_site_site_symmetry_order
_atom_site_calc_flag
_atom_site_refinement_flags_posn
_atom_site_refinement_flags_adp
_atom_site_refinement_flags_occupancy
_atom_site_disorder_assembly
_atom_site_disorder_group
Ru1 Ru 0.71591(2) 0.10863(2) 0.30060(2) 0.01268(9) Uani 1 1 d . . . . .
P1 P 1.12024(7) 0.23085(4) 0.39598(8) 0.02181(19) Uani 1 1 d . . . . .
P2 P 0.71400(7) 0.02291(4) 0.83130(8) 0.02361(19) Uani 1 1 d . . . . .
F1 F 1.1407(2) 0.17152(12) 0.3237(2) 0.0439(6) Uani 1 1 d . . . . .
F2 F 1.00960(18) 0.24631(12) 0.2988(2) 0.0402(6) Uani 1 1 d . . . . .
F3 F 1.05563(18) 0.18615(11) 0.4601(2) 0.0386(6) Uani 1 1 d . . . . .
F4 F 1.1851(2) 0.27454(12) 0.3309(2) 0.0401(6) Uani 1 1 d . . . . .
F5 F 1.23002(17) 0.21562(10) 0.4950(2) 0.0325(5) Uani 1 1 d . . . . .
F6 F 1.0999(2) 0.28975(11) 0.4690(2) 0.0384(5) Uani 1 1 d . . . . .
F7 F 0.8147(2) 0.06616(14) 0.8299(3) 0.0564(8) Uani 1 1 d . . . . .
F8 F 0.6400(2) 0.08516(12) 0.8194(3) 0.0512(7) Uani 1 1 d . . . . .
F9 F 0.6831(3) 0.01391(15) 0.6982(2) 0.0572(8) Uani 1 1 d . . . . .
F10 F 0.7449(2) 0.03442(15) 0.9710(2) 0.0510(7) Uani 1 1 d . . . . .
F11 F 0.7867(2) -0.03760(14) 0.8523(3) 0.0542(7) Uani 1 1 d . . . . .
F12 F 0.6131(2) -0.01838(12) 0.8403(3) 0.0463(6) Uani 1 1 d . . . . .
O1 O 1.03231(19) 0.03512(11) 0.76342(19) 0.0211(5) Uani 1 1 d . . . . .
N1 N 0.82173(19) 0.08562(12) 0.4537(2) 0.0143(5) Uani 1 1 d . . . . .
N2 N 0.7842(2) -0.01493(12) 0.3952(2) 0.0152(5) Uani 1 1 d . . . . .
N3 N 0.6748(2) -0.03905(12) 0.2305(2) 0.0175(5) Uani 1 1 d . . . . .
N4 N 0.8360(2) 0.19064(12) 0.4824(2) 0.0151(5) Uani 1 1 d . . . . .
N5 N 0.7619(2) 0.25700(13) 0.3479(2) 0.0178(5) Uani 1 1 d . . . . .
N6 N 0.5846(2) 0.11149(12) 0.3641(2) 0.0168(5) Uani 1 1 d . . . . .
N7 N 0.5979(2) 0.13929(12) 0.1567(2) 0.0161(5) Uani 1 1 d . . . . .
N8 N 0.8371(2) 0.10684(12) 0.2222(2) 0.0151(5) Uani 1 1 d . . . . .
C1 C 0.7145(2) 0.01140(15) 0.2956(2) 0.0147(6) Uani 1 1 d . . . . .
C2 C 0.7674(2) 0.19506(14) 0.3703(3) 0.0157(6) Uani 1 1 d . . . . .
C3 C 0.7858(3) -0.08037(15) 0.3888(3) 0.0191(6) Uani 1 1 d . . . . .
H3 H 0.827079 -0.108670 0.445388 0.023 Uiso 1 1 calc R U . . .
C4 C 0.7165(3) -0.09501(16) 0.2856(3) 0.0205(6) Uani 1 1 d . . . . .
H4 H 0.699088 -0.136256 0.255661 0.025 Uiso 1 1 calc R U . . .
C5 C 0.8720(3) 0.25004(15) 0.5259(3) 0.0201(6) Uani 1 1 d . . . . .
H5 H 0.919844 0.259407 0.599873 0.024 Uiso 1 1 calc R U . . .
C6 C 0.8252(3) 0.29141(15) 0.4421(3) 0.0208(6) Uani 1 1 d . . . . .
H6 H 0.833654 0.335852 0.445998 0.025 Uiso 1 1 calc R U . . .
C7 C 0.8430(2) 0.02502(14) 0.4831(3) 0.0146(6) Uani 1 1 d . . . . .
C8 C 0.9132(3) 0.00725(15) 0.5865(3) 0.0175(6) Uani 1 1 d . . . . .
H8 H 0.927672 -0.035907 0.605278 0.021 Uiso 1 1 calc R U . . .
C9 C 0.9632(2) 0.05511(15) 0.6639(3) 0.0169(6) Uani 1 1 d . . . . .
C10 C 0.9407(2) 0.11869(15) 0.6356(3) 0.0170(6) Uani 1 1 d . . . . .
H10 H 0.972998 0.151549 0.687398 0.020 Uiso 1 1 calc R U . . .
C11 C 0.8689(2) 0.13103(14) 0.5285(3) 0.0150(6) Uani 1 1 d . . . . .
C12 C 0.5991(3) -0.03495(16) 0.1148(3) 0.0225(7) Uani 1 1 d . . . . .
H12A H 0.530769 -0.055125 0.114671 0.027 Uiso 1 1 calc R U . . .
H12B H 0.629760 -0.056345 0.059325 0.027 Uiso 1 1 calc R U . . .
H12C H 0.585955 0.009385 0.092790 0.027 Uiso 1 1 calc R U . . .
C13 C 0.7052(3) 0.28399(16) 0.2357(3) 0.0246(7) Uani 1 1 d . . . . .
H13A H 0.627237 0.283587 0.226090 0.030 Uiso 1 1 calc R U . . .
H13B H 0.721012 0.259067 0.173997 0.030 Uiso 1 1 calc R U . . .
H13C H 0.729443 0.327441 0.231666 0.030 Uiso 1 1 calc R U . . .
C14 C 1.0762(3) 0.08129(17) 0.8512(3) 0.0233(7) Uani 1 1 d . . . . .
H14A H 1.118984 0.111879 0.822093 0.028 Uiso 1 1 calc R U . . .
H14B H 1.122502 0.060439 0.920144 0.028 Uiso 1 1 calc R U . . .
H14C H 1.017077 0.103067 0.871399 0.028 Uiso 1 1 calc R U . . .
C15 C 0.4922(3) 0.13584(15) 0.2909(3) 0.0209(6) Uani 1 1 d . . . . .
C16 C 0.3974(3) 0.14068(17) 0.3242(3) 0.0260(7) Uani 1 1 d . . . . .
H16 H 0.333724 0.157531 0.272163 0.031 Uiso 1 1 calc R U . . .
C17 C 0.3965(3) 0.12084(19) 0.4332(4) 0.0313(8) Uani 1 1 d . . . . .
H17 H 0.332778 0.124565 0.457302 0.038 Uiso 1 1 calc R U . . .
C18 C 0.4890(3) 0.09566(19) 0.5062(3) 0.0295(8) Uani 1 1 d . . . . .
H18 H 0.489730 0.081045 0.580917 0.035 Uiso 1 1 calc R U . . .
C19 C 0.5820(3) 0.09184(18) 0.4689(3) 0.0260(7) Uani 1 1 d . . . . .
H19 H 0.645883 0.074645 0.519938 0.031 Uiso 1 1 calc R U . . .
C20 C 0.5010(3) 0.15424(15) 0.1762(3) 0.0205(6) Uani 1 1 d . . . . .
C21 C 0.4202(3) 0.18541(17) 0.0927(3) 0.0255(7) Uani 1 1 d . . . . .
H21 H 0.353482 0.195278 0.107423 0.031 Uiso 1 1 calc R U . . .
C22 C 0.4374(3) 0.20195(17) -0.0117(3) 0.0268(7) Uani 1 1 d . . . . .
H22 H 0.384037 0.224568 -0.068311 0.032 Uiso 1 1 calc R U . . .
C23 C 0.5335(3) 0.18498(17) -0.0321(3) 0.0252(7) Uani 1 1 d . . . . .
H23 H 0.546736 0.194931 -0.103781 0.030 Uiso 1 1 calc R U . . .
C24 C 0.6105(3) 0.15323(16) 0.0532(3) 0.0212(6) Uani 1 1 d . . . . .
H24 H 0.675489 0.140731 0.037291 0.025 Uiso 1 1 calc R U . . .
C25 C 0.9052(2) 0.10291(14) 0.1798(3) 0.0167(6) Uani 1 1 d . . . . .
C26 C 0.9905(3) 0.09574(17) 0.1234(3) 0.0225(7) Uani 1 1 d . . . . .
H26A H 1.051734 0.073255 0.175175 0.027 Uiso 1 1 calc R U . . .
H26B H 1.014349 0.137382 0.105595 0.027 Uiso 1 1 calc R U . . .
H26C H 0.962953 0.071761 0.051569 0.027 Uiso 1 1 calc R U . . .

loop_
_atom_site_aniso_label
_atom_site_aniso_U_11
_atom_site_aniso_U_22
_atom_site_aniso_U_33
_atom_site_aniso_U_23
_atom_site_aniso_U_13
_atom_site_aniso_U_12
Ru1 0.01234(13) 0.01174(14) 0.01412(13) 0.00039(8) 0.00403(9) 0.00134(8)
P1 0.0168(4) 0.0202(4) 0.0269(4) 0.0041(3) 0.0038(3) 0.0002(3)
P2 0.0208(4) 0.0197(4) 0.0298(5) -0.0007(3) 0.0064(3) -0.0027(3)
F1 0.0408(13) 0.0398(14) 0.0484(15) -0.0165(12) 0.0084(11) 0.0040(11)
F2 0.0276(11) 0.0464(14) 0.0379(13) 0.0115(11) -0.0048(10) 0.0053(10)
F3 0.0249(11) 0.0333(13) 0.0598(16) 0.0221(11) 0.0154(11) 0.0036(9)
F4 0.0355(12) 0.0426(14) 0.0471(14) 0.0171(11) 0.0195(11) 0.0000(11)
F5 0.0223(10) 0.0291(11) 0.0395(12) 0.0061(9) -0.0022(9) -0.0029(8)
F6 0.0494(14) 0.0280(12) 0.0396(13) -0.0003(10) 0.0155(11) 0.0076(10)
F7 0.0504(16) 0.0546(17) 0.080(2) -0.0278(16) 0.0443(16) -0.0263(13)
F8 0.0549(16) 0.0300(13) 0.078(2) 0.0062(13) 0.0337(15) 0.0083(12)
F9 0.073(2) 0.066(2) 0.0303(14) -0.0040(13) 0.0118(13) -0.0070(16)
F10 0.0546(16) 0.0623(18) 0.0376(14) -0.0087(13) 0.0159(12) -0.0043(14)
F11 0.0487(16) 0.0446(16) 0.072(2) 0.0008(14) 0.0211(15) 0.0183(13)
F12 0.0411(14) 0.0390(14) 0.0644(18) -0.0096(13) 0.0242(13) -0.0119(11)
O1 0.0229(11) 0.0200(11) 0.0173(11) 0.0013(9) 0.0006(9) 0.0029(9)
N1 0.0143(11) 0.0132(12) 0.0159(12) 0.0014(10) 0.0051(9) 0.0014(9)
N2 0.0179(12) 0.0123(12) 0.0157(12) 0.0021(10) 0.0055(10) 0.0024(9)
N3 0.0189(12) 0.0144(13) 0.0194(13) -0.0003(10) 0.0056(10) -0.0017(10)
N4 0.0156(12) 0.0124(12) 0.0167(12) -0.0001(10) 0.0036(9) 0.0007(9)
N5 0.0205(13) 0.0146(13) 0.0175(12) 0.0002(10) 0.0043(10) 0.0016(10)
N6 0.0160(12) 0.0151(13) 0.0210(13) -0.0015(10) 0.0078(10) 0.0004(9)
N7 0.0162(12) 0.0123(12) 0.0178(12) -0.0005(10) 0.0018(10) 0.0010(9)
N8 0.0154(12) 0.0130(12) 0.0164(12) 0.0012(9) 0.0038(10) 0.0003(9)
C1 0.0137(13) 0.0162(15) 0.0147(14) 0.0008(11) 0.0050(11) 0.0001(10)
C2 0.0164(13) 0.0154(14) 0.0159(14) -0.0001(11) 0.0054(11) 0.0013(11)
C3 0.0250(15) 0.0127(15) 0.0215(15) 0.0012(12) 0.0098(12) 0.0001(12)
C4 0.0243(16) 0.0138(15) 0.0242(16) -0.0001(12) 0.0081(13) -0.0015(12)
C5 0.0228(15) 0.0159(15) 0.0202(15) -0.0031(12) 0.0037(12) -0.0013(12)
C6 0.0228(15) 0.0150(15) 0.0228(16) -0.0020(12) 0.0035(13) 0.0000(12)
C7 0.0140(13) 0.0134(14) 0.0182(14) 0.0007(11) 0.0074(11) 0.0013(10)
C8 0.0196(14) 0.0149(14) 0.0176(14) 0.0022(11) 0.0043(11) 0.0031(11)
C9 0.0157(13) 0.0211(16) 0.0149(14) 0.0019(12) 0.0057(11) 0.0025(11)
C10 0.0155(13) 0.0188(15) 0.0164(14) -0.0003(11) 0.0041(11) -0.0006(11)
C11 0.0139(13) 0.0155(14) 0.0172(14) 0.0007(11) 0.0070(11) 0.0000(11)
C12 0.0252(16) 0.0190(16) 0.0200(15) 0.0000(12) 0.0009(12) -0.0028(12)
C13 0.0324(18) 0.0152(16) 0.0235(16) 0.0036(13) 0.0034(14) 0.0025(13)
C14 0.0252(16) 0.0255(18) 0.0167(15) 0.0006(13) 0.0019(12) -0.0010(13)
C15 0.0170(14) 0.0186(16) 0.0273(17) -0.0023(13) 0.0066(12) 0.0005(12)
C16 0.0193(15) 0.0260(18) 0.0334(19) 0.0000(14) 0.0089(14) 0.0038(13)
C17 0.0261(18) 0.034(2) 0.040(2) -0.0010(17) 0.0195(16) 0.0014(15)
C18 0.036(2) 0.031(2) 0.0265(18) 0.0022(15) 0.0172(15) 0.0025(15)
C19 0.0271(17) 0.0267(18) 0.0270(18) 0.0004(14) 0.0123(14) 0.0020(14)
C20 0.0181(14) 0.0176(15) 0.0248(16) -0.0024(13) 0.0047(12) 0.0008(12)
C21 0.0198(15) 0.0230(17) 0.0328(18) -0.0005(14) 0.0061(14) 0.0052(13)
C22 0.0259(17) 0.0230(17) 0.0269(17) 0.0026(14) -0.0001(14) 0.0041(13)
C23 0.0268(17) 0.0261(18) 0.0219(16) 0.0018(13) 0.0055(13) -0.0010(14)
C24 0.0203(15) 0.0206(16) 0.0222(16) -0.0009(13) 0.0050(12) -0.0017(12)
C25 0.0168(14) 0.0160(15) 0.0155(14) 0.0039(11) 0.0018(11) 0.0015(11)
C26 0.0178(15) 0.0280(17) 0.0247(16) 0.0028(14) 0.0109(13) 0.0022(13)

loop_
_atom_type_symbol
_atom_type_description
_atom_type_scat_dispersion_real
_atom_type_scat_dispersion_imag
_atom_type_scat_source
C C 0.0033 0.0016
;
International Tables for Crystallography
(Vol. C, Tables 4.2.6.8 and 6.1.1.4)
;
H H 0.0000 0.0000
;
International Tables for Crystallography
(Vol. C, Table 6.1.1.4)
;
F F 0.0171 0.0103
;
International Tables for Crystallography
(Vol. C, Tables 4.2.6.8 and 6.1.1.4)
;
N N 0.0061 0.0033
;
International Tables for Crystallography
(Vol. C, Tables 4.2.6.8 and 6.1.1.4)
;
O O 0.0106 0.0060
;
International Tables for Crystallography
(Vol. C, Tables 4.2.6.8 and 6.1.1.4)
;
P P 0.1023 0.0942
;
International Tables for Crystallography
(Vol. C, Tables 4.2.6.8 and 6.1.1.4)
;
Ru Ru -1.2594 0.8363
;
International Tables for Crystallography
(Vol. C, Tables 4.2.6.8 and 6.1.1.4)
;

loop_
_geom_angle_atom_site_label_1
_geom_angle_atom_site_label_2
_geom_angle_atom_site_label_3
_geom_angle
_geom_angle_site_symmetry_1
_geom_angle_site_symmetry_3
_geom_angle_publ_flag
N1 Ru1 N8 90.58(10) . . ?
N1 Ru1 N6 94.73(10) . . ?
N8 Ru1 N6 174.65(10) . . ?
N1 Ru1 C2 77.66(11) . . ?
N8 Ru1 C2 90.26(11) . . ?
N6 Ru1 C2 91.53(11) . . ?
N1 Ru1 N7 172.48(10) . . ?
N8 Ru1 N7 95.55(10) . . ?
N6 Ru1 N7 79.21(11) . . ?
C2 Ru1 N7 97.90(11) . . ?
N1 Ru1 C1 77.44(11) . . ?
N8 Ru1 C1 88.24(10) . . ?
N6 Ru1 C1 92.25(10) . . ?
C2 Ru1 C1 155.04(12) . . ?
N7 Ru1 C1 107.04(11) . . ?
F6 P1 F1 179.54(15) . . ?
F6 P1 F4 90.38(14) . . ?
F1 P1 F4 89.99(15) . . ?
F6 P1 F3 90.51(14) . . ?
F1 P1 F3 89.11(15) . . ?
F4 P1 F3 179.11(16) . . ?
F6 P1 F2 89.42(14) . . ?
F1 P1 F2 90.84(14) . . ?
F4 P1 F2 90.25(14) . . ?
F3 P1 F2 89.78(13) . . ?
F6 P1 F5 89.84(13) . . ?
F1 P1 F5 89.89(13) . . ?
F4 P1 F5 90.42(13) . . ?
F3 P1 F5 89.57(12) . . ?
F2 P1 F5 179.01(15) . . ?
F9 P2 F11 91.81(18) . . ?
F9 P2 F7 91.75(17) . . ?
F11 P2 F7 91.27(17) . . ?
F9 P2 F12 91.61(17) . . ?
F11 P2 F12 90.03(16) . . ?
F7 P2 F12 176.36(16) . . ?
F9 P2 F8 92.18(18) . . ?
F11 P2 F8 175.93(18) . . ?
F7 P2 F8 89.44(16) . . ?
F12 P2 F8 89.03(15) . . ?
F9 P2 F10 178.34(18) . . ?
F11 P2 F10 89.82(17) . . ?
F7 P2 F10 87.93(16) . . ?
F12 P2 F10 88.68(15) . . ?
F8 P2 F10 86.20(17) . . ?
C9 O1 C14 117.7(3) . . ?
C11 N1 C7 119.5(3) . . ?
C11 N1 Ru1 120.0(2) . . ?
C7 N1 Ru1 120.5(2) . . ?
C3 N2 C1 111.6(3) . . ?
C3 N2 C7 129.3(3) . . ?
C1 N2 C7 119.0(3) . . ?
C1 N3 C4 111.8(3) . . ?
C1 N3 C12 123.5(3) . . ?
C4 N3 C12 124.7(3) . . ?
C2 N4 C5 110.9(3) . . ?
C2 N4 C11 118.9(3) . . ?
C5 N4 C11 129.7(3) . . ?
C2 N5 C6 111.3(3) . . ?
C2 N5 C13 123.8(3) . . ?
C6 N5 C13 124.7(3) . . ?
C19 N6 C15 118.4(3) . . ?
C19 N6 Ru1 126.0(2) . . ?
C15 N6 Ru1 115.6(2) . . ?
C24 N7 C20 117.8(3) . . ?
C24 N7 Ru1 126.8(2) . . ?
C20 N7 Ru1 114.8(2) . . ?
C25 N8 Ru1 176.8(2) . . ?
N3 C1 N2 103.2(3) . . ?
N3 C1 Ru1 144.5(2) . . ?
N2 C1 Ru1 112.2(2) . . ?
N5 C2 N4 104.1(3) . . ?
N5 C2 Ru1 143.5(2) . . ?
N4 C2 Ru1 112.3(2) . . ?
C4 C3 N2 105.4(3) . . ?
C4 C3 H3 127.3 . . ?
N2 C3 H3 127.3 . . ?
C3 C4 N3 108.0(3) . . ?
C3 C4 H4 126.0 . . ?
N3 C4 H4 126.0 . . ?
C6 C5 N4 106.2(3) . . ?
C6 C5 H5 126.9 . . ?
N4 C5 H5 126.9 . . ?
C5 C6 N5 107.5(3) . . ?
C5 C6 H6 126.2 . . ?
N5 C6 H6 126.2 . . ?
N1 C7 C8 122.5(3) . . ?
N1 C7 N2 110.9(3) . . ?
C8 C7 N2 126.7(3) . . ?
C7 C8 C9 117.7(3) . . ?
C7 C8 H8 121.2 . . ?
C9 C8 H8 121.2 . . ?
O1 C9 C10 124.0(3) . . ?
O1 C9 C8 115.2(3) . . ?
C10 C9 C8 120.7(3) . . ?
C11 C10 C9 116.5(3) . . ?
C11 C10 H10 121.7 . . ?
C9 C10 H10 121.7 . . ?
N1 C11 C10 123.1(3) . . ?
N1 C11 N4 110.8(3) . . ?
C10 C11 N4 126.1(3) . . ?
N3 C12 H12A 109.5 . . ?
N3 C12 H12B 109.5 . . ?
H12A C12 H12B 109.5 . . ?
N3 C12 H12C 109.5 . . ?
H12A C12 H12C 109.5 . . ?
H12B C12 H12C 109.5 . . ?
N5 C13 H13A 109.5 . . ?
N5 C13 H13B 109.5 . . ?
H13A C13 H13B 109.5 . . ?
N5 C13 H13C 109.5 . . ?
H13A C13 H13C 109.5 . . ?
H13B C13 H13C 109.5 . . ?
O1 C14 H14A 109.5 . . ?
O1 C14 H14B 109.5 . . ?
H14A C14 H14B 109.5 . . ?
O1 C14 H14C 109.5 . . ?
H14A C14 H14C 109.5 . . ?
H14B C14 H14C 109.5 . . ?
N6 C15 C16 121.1(3) . . ?
N6 C15 C20 114.9(3) . . ?
C16 C15 C20 123.9(3) . . ?
C17 C16 C15 119.7(3) . . ?
C17 C16 H16 120.2 . . ?
C15 C16 H16 120.2 . . ?
C18 C17 C16 119.1(3) . . ?
C18 C17 H17 120.4 . . ?
C16 C17 H17 120.4 . . ?
C17 C18 C19 119.1(3) . . ?
C17 C18 H18 120.5 . . ?
C19 C18 H18 120.5 . . ?
N6 C19 C18 122.6(3) . . ?
N6 C19 H19 118.7 . . ?
C18 C19 H19 118.7 . . ?
N7 C20 C21 121.1(3) . . ?
N7 C20 C15 114.6(3) . . ?
C21 C20 C15 124.3(3) . . ?
C22 C21 C20 119.8(3) . . ?
C22 C21 H21 120.1 . . ?
C20 C21 H21 120.1 . . ?
C23 C22 C21 118.7(3) . . ?
C23 C22 H22 120.6 . . ?
C21 C22 H22 120.6 . . ?
C22 C23 C24 119.1(3) . . ?
C22 C23 H23 120.4 . . ?
C24 C23 H23 120.4 . . ?
N7 C24 C23 123.3(3) . . ?
N7 C24 H24 118.3 . . ?
C23 C24 H24 118.3 . . ?
N8 C25 C26 177.9(4) . . ?
C25 C26 H26A 109.5 . . ?
C25 C26 H26B 109.5 . . ?
H26A C26 H26B 109.5 . . ?
C25 C26 H26C 109.5 . . ?
H26A C26 H26C 109.5 . . ?
H26B C26 H26C 109.5 . . ?

loop_
_geom_bond_atom_site_label_1
_geom_bond_atom_site_label_2
_geom_bond_distance
_geom_bond_site_symmetry_2
_geom_bond_publ_flag
Ru1 N1 2.018(3) . ?
Ru1 N8 2.044(3) . ?
Ru1 N6 2.049(3) . ?
Ru1 C2 2.049(3) . ?
Ru1 N7 2.061(3) . ?
Ru1 C1 2.066(3) . ?
P1 F6 1.594(2) . ?
P1 F1 1.596(3) . ?
P1 F4 1.597(2) . ?
P1 F3 1.600(2) . ?
P1 F2 1.602(2) . ?
P1 F5 1.604(2) . ?
P2 F9 1.550(3) . ?
P2 F11 1.569(3) . ?
P2 F7 1.596(3) . ?
P2 F12 1.599(3) . ?
P2 F8 1.613(3) . ?
P2 F10 1.634(3) . ?
O1 C9 1.344(4) . ?
O1 C14 1.436(4) . ?
N1 C11 1.342(4) . ?
N1 C7 1.342(4) . ?
N2 C3 1.393(4) . ?
N2 C1 1.396(4) . ?
N2 C7 1.400(4) . ?
N3 C1 1.341(4) . ?
N3 C4 1.393(4) . ?
N3 C12 1.459(4) . ?
N4 C2 1.391(4) . ?
N4 C5 1.394(4) . ?
N4 C11 1.400(4) . ?
N5 C2 1.341(4) . ?
N5 C6 1.401(4) . ?
N5 C13 1.459(4) . ?
N6 C19 1.340(4) . ?
N6 C15 1.367(4) . ?
N7 C24 1.336(4) . ?
N7 C20 1.374(4) . ?
N8 C25 1.139(4) . ?
C3 C4 1.345(5) . ?
C3 H3 0.9500 . ?
C4 H4 0.9500 . ?
C5 C6 1.345(5) . ?
C5 H5 0.9500 . ?
C6 H6 0.9500 . ?
C7 C8 1.369(4) . ?
C8 C9 1.406(4) . ?
C8 H8 0.9500 . ?
C9 C10 1.403(4) . ?
C10 C11 1.383(4) . ?
C10 H10 0.9500 . ?
C12 H12A 0.9800 . ?
C12 H12B 0.9800 . ?
C12 H12C 0.9800 . ?
C13 H13A 0.9800 . ?
C13 H13B 0.9800 . ?
C13 H13C 0.9800 . ?
C14 H14A 0.9800 . ?
C14 H14B 0.9800 . ?
C14 H14C 0.9800 . ?
C15 C16 1.396(5) . ?
C15 C20 1.470(5) . ?
C16 C17 1.383(5) . ?
C16 H16 0.9500 . ?
C17 C18 1.374(6) . ?
C17 H17 0.9500 . ?
C18 C19 1.398(5) . ?
C18 H18 0.9500 . ?
C19 H19 0.9500 . ?
C20 C21 1.393(5) . ?
C21 C22 1.384(5) . ?
C21 H21 0.9500 . ?
C22 C23 1.379(5) . ?
C22 H22 0.9500 . ?
C23 C24 1.385(5) . ?
C23 H23 0.9500 . ?
C24 H24 0.9500 . ?
C25 C26 1.457(4) . ?
C26 H26A 0.9800 . ?
C26 H26B 0.9800 . ?
C26 H26C 0.9800 . ?

loop_
_geom_torsion_atom_site_label_1
_geom_torsion_atom_site_label_2
_geom_torsion_atom_site_label_3
_geom_torsion_atom_site_label_4
_geom_torsion
_geom_torsion_site_symmetry_1
_geom_torsion_site_symmetry_2
_geom_torsion_site_symmetry_3
_geom_torsion_site_symmetry_4
_geom_torsion_publ_flag
C4 N3 C1 N2 0.3(3) . . . . ?
C12 N3 C1 N2 -178.4(3) . . . . ?
C4 N3 C1 Ru1 176.6(3) . . . . ?
C12 N3 C1 Ru1 -2.0(5) . . . . ?
C3 N2 C1 N3 0.1(3) . . . . ?
C7 N2 C1 N3 178.5(2) . . . . ?
C3 N2 C1 Ru1 -177.6(2) . . . . ?
C7 N2 C1 Ru1 0.8(3) . . . . ?
C6 N5 C2 N4 0.3(3) . . . . ?
C13 N5 C2 N4 174.9(3) . . . . ?
C6 N5 C2 Ru1 -177.9(3) . . . . ?
C13 N5 C2 Ru1 -3.3(6) . . . . ?
C5 N4 C2 N5 -0.6(3) . . . . ?
C11 N4 C2 N5 -173.0(2) . . . . ?
C5 N4 C2 Ru1 178.3(2) . . . . ?
C11 N4 C2 Ru1 5.9(3) . . . . ?
C1 N2 C3 C4 -0.4(3) . . . . ?
C7 N2 C3 C4 -178.6(3) . . . . ?
N2 C3 C4 N3 0.6(3) . . . . ?
C1 N3 C4 C3 -0.5(4) . . . . ?
C12 N3 C4 C3 178.1(3) . . . . ?
C2 N4 C5 C6 0.7(4) . . . . ?
C11 N4 C5 C6 172.0(3) . . . . ?
N4 C5 C6 N5 -0.4(4) . . . . ?
C2 N5 C6 C5 0.1(4) . . . . ?
C13 N5 C6 C5 -174.5(3) . . . . ?
C11 N1 C7 C8 -1.3(4) . . . . ?
Ru1 N1 C7 C8 -179.3(2) . . . . ?
C11 N1 C7 N2 178.5(2) . . . . ?
Ru1 N1 C7 N2 0.6(3) . . . . ?
C3 N2 C7 N1 177.2(3) . . . . ?
C1 N2 C7 N1 -0.9(4) . . . . ?
C3 N2 C7 C8 -3.0(5) . . . . ?
C1 N2 C7 C8 179.0(3) . . . . ?
N1 C7 C8 C9 0.6(4) . . . . ?
N2 C7 C8 C9 -179.2(3) . . . . ?
C14 O1 C9 C10 7.3(4) . . . . ?
C14 O1 C9 C8 -173.0(3) . . . . ?
C7 C8 C9 O1 -179.3(3) . . . . ?
C7 C8 C9 C10 0.5(4) . . . . ?
O1 C9 C10 C11 178.8(3) . . . . ?
C8 C9 C10 C11 -0.9(4) . . . . ?
C7 N1 C11 C10 0.9(4) . . . . ?
Ru1 N1 C11 C10 178.9(2) . . . . ?
C7 N1 C11 N4 -179.6(2) . . . . ?
Ru1 N1 C11 N4 -1.6(3) . . . . ?
C9 C10 C11 N1 0.2(4) . . . . ?
C9 C10 C11 N4 -179.3(3) . . . . ?
C2 N4 C11 N1 -3.0(4) . . . . ?
C5 N4 C11 N1 -173.7(3) . . . . ?
C2 N4 C11 C10 176.6(3) . . . . ?
C5 N4 C11 C10 5.8(5) . . . . ?
C19 N6 C15 C16 0.4(5) . . . . ?
Ru1 N6 C15 C16 -179.6(3) . . . . ?
C19 N6 C15 C20 -178.0(3) . . . . ?
Ru1 N6 C15 C20 2.0(4) . . . . ?
N6 C15 C16 C17 0.3(5) . . . . ?
C20 C15 C16 C17 178.6(3) . . . . ?
C15 C16 C17 C18 -1.1(6) . . . . ?
C16 C17 C18 C19 1.1(6) . . . . ?
C15 N6 C19 C18 -0.4(5) . . . . ?
Ru1 N6 C19 C18 179.7(3) . . . . ?
C17 C18 C19 N6 -0.4(6) . . . . ?
C24 N7 C20 C21 -2.8(5) . . . . ?
Ru1 N7 C20 C21 169.1(3) . . . . ?
C24 N7 C20 C15 178.4(3) . . . . ?
Ru1 N7 C20 C15 -9.8(4) . . . . ?
N6 C15 C20 N7 5.2(4) . . . . ?
C16 C15 C20 N7 -173.2(3) . . . . ?
N6 C15 C20 C21 -173.6(3) . . . . ?
C16 C15 C20 C21 8.0(5) . . . . ?
N7 C20 C21 C22 -0.2(5) . . . . ?
C15 C20 C21 C22 178.5(3) . . . . ?
C20 C21 C22 C23 2.3(5) . . . . ?
C21 C22 C23 C24 -1.4(5) . . . . ?
C20 N7 C24 C23 3.8(5) . . . . ?
Ru1 N7 C24 C23 -166.9(3) . . . . ?
C22 C23 C24 N7 -1.8(5) . . . . ?
